data_2004246
loop_
_publ_author_name
'Rettig, S. J.'
'Scheffer, J. R.'
'Trotter, J.'
'Yang, J.'

_publ_contact_author
;
    Professor James Trotter
    Department of Chemistry
    University of British Columbia
    Vancouver, B.C.
    Canada V6T 1Z1
;
_publ_section_title
;Dimethyl
 1-Chloro-4b,8b,8c,8d-tetrahydrodibenzo[<i>a</i>,<i>f</i>]cyclopropa[<i>cd</i>]pentalene-8c,8d-dicarboxylate
;
_journal_issue 12
_journal_name_full 'Acta Crystallographica Section C'
_journal_page_first 2690
_journal_page_last 2691
_journal_paper_doi 10.1107/S0108270195008237
_journal_volume 51
_journal_year 1995
_chemical_formula_moiety 'C20 H15 Cl O4'
_chemical_formula_sum 'C20 H15 Cl O4'
_chemical_formula_weight 354.79
_chemical_name_systematic
;
Dimethyl 1-chloro-4b,8b,8c,8d-tetrahydrodibenzo[a,f]
cyclopropa[cd]pentalene-8c,8d-dicarboxylate
;
_space_group_IT_number 2
_symmetry_cell_setting triclinic
_symmetry_space_group_name_Hall '-P 1'
_symmetry_space_group_name_H-M 'P -1'
_atom_type_scat_source IntTabIV
_cell_angle_alpha 107.22(1)
_cell_angle_beta 105.31(1)
_cell_angle_gamma 95.40(1)
_cell_formula_units_Z 2
_cell_length_a 9.756(1)
_cell_length_b 10.556(1)
_cell_length_c 8.830(1)
_cell_measurement_reflns_used 25
_cell_measurement_temperature 294
_cell_measurement_theta_max 55.5
_cell_measurement_theta_min 48.2
_cell_volume 822.99(17)
_computing_cell_refinement 'MSC/AFC Diffractometer Control Software'
_computing_data_collection
;MSC/AFC Diffractometer Control Software (Molecular Structure Corporation,
 1988)
;
_computing_data_reduction 'TEXSAN (Molecular Structure Corporation, 1990)'
_computing_publication_material TEXSAN
_computing_structure_refinement TEXSAN
_computing_structure_solution TEXSAN
_diffrn_ambient_temperature 294
_diffrn_measurement_device AFC6S
_diffrn_measurement_method '\w-2\q scans'
_diffrn_radiation_monochromator graphite
_diffrn_radiation_source 'X-ray tube'
_diffrn_radiation_type CuK\a
_diffrn_radiation_wavelength 1.54178
_diffrn_reflns_av_R_equivalents 0.023
_diffrn_reflns_limit_h_max 12
_diffrn_reflns_limit_h_min 0
_diffrn_reflns_limit_k_max 13
_diffrn_reflns_limit_k_min -13
_diffrn_reflns_limit_l_max 10
_diffrn_reflns_limit_l_min -10
_diffrn_reflns_number 3556
_diffrn_reflns_theta_max 77.5
_diffrn_standards_decay_% 0
_diffrn_standards_interval_count 150
_diffrn_standards_number 3
_exptl_absorpt_coefficient_mu 2.3
_exptl_absorpt_correction_T_max 1.00
_exptl_absorpt_correction_T_min 0.85
_exptl_absorpt_correction_type '\y scan (TEXSAN, 1990)'
_exptl_crystal_colour colorless
_exptl_crystal_density_diffrn 1.432
_exptl_crystal_description prism
_exptl_crystal_F_000 368
_exptl_crystal_size_max 0.40
_exptl_crystal_size_mid 0.35
_exptl_crystal_size_min 0.25
_refine_diff_density_max 0.24
_refine_diff_density_min -0.27
_refine_ls_extinction_coef '0.14 x 10^-4^'
_refine_ls_extinction_method 'Zachariasen (1968) type 2 Gaussian isotropic'
_refine_ls_goodness_of_fit_obs 4.2
_refine_ls_hydrogen_treatment 'H atoms refined as riding, C-H = 0.98\%A'
_refine_ls_matrix_type full
_refine_ls_number_constraints 0
_refine_ls_number_parameters 227
_refine_ls_number_reflns 2996
_refine_ls_number_restraints 0
_refine_ls_R_factor_obs 0.035
_refine_ls_shift/esd_max 0.02
_refine_ls_structure_factor_coef F
_refine_ls_weighting_details 'w = 1/\s^2^(F)'
_refine_ls_weighting_scheme calc
_refine_ls_wR_factor_obs 0.046
_reflns_number_observed 2996
_reflns_number_total 3323
_reflns_observed_criterion I>3\s(I)
_cod_data_source_file fg1085.cif
_cod_data_source_block js129
_cod_depositor_comments
;
The following automatic conversions were performed:

'_refine_ls_weighting_scheme' value '1/\s^2^(F)' was changed to
'calc'. New tag '_refine_ls_weighting_details' was created. The value
of the new tag was set to 'w = 1/\s^2^(F)'.

Automatic conversion script
Id: cif_fix_values 3143 2015-03-26 13:38:13Z robertas 
;
_cod_original_cell_volume 823.00(10)
_cod_original_sg_symbol_H-M 'P -1 '
_cod_database_code 2004246

loop_
_symmetry_equiv_pos_as_xyz
'   +x,   +y,   +z'
'   -x,   -y,   -z'

loop_
_atom_site_label
_atom_site_fract_x
_atom_site_fract_y
_atom_site_fract_z
_atom_site_U_iso_or_equiv
Cl1 0.33673(5) -0.01704(5) 0.03519(6) 0.0505(3)
O1 0.5148(1) 0.1164(1) 0.4323(2) 0.045(1)
O2 0.5649(1) 0.2909(1) 0.3478(2) 0.053(1)
O3 0.3360(1) 0.2885(1) 0.7822(2) 0.050(1)
O4 0.5145(1) 0.3905(1) 0.7187(2) 0.058(1)
C1 0.2053(2) -0.0100(1) 0.1359(2) 0.033(1)
C2 0.0940(2) -0.1216(1) 0.0806(2) 0.038(1)
C3 -0.0132(2) -0.1178(1) 0.1566(2) 0.040(1)
C4 -0.0126(2) -0.0039(1) 0.2858(2) 0.033(1)
C4a 0.1004(1) 0.1048(1) 0.3413(2) 0.027(1)
C5 -0.0957(2) 0.3434(1) 0.3372(2) 0.035(1)
C6 -0.1383(2) 0.4269(2) 0.2446(2) 0.041(1)
C7 -0.0402(2) 0.4930(2) 0.1917(2) 0.043(1)
C8 0.1040(2) 0.4773(2) 0.2304(2) 0.038(1)
C8a 0.1465(2) 0.3949(1) 0.3236(2) 0.031(1)
C9 0.2940(2) 0.3708(1) 0.3912(2) 0.032(1)
C9a 0.2111(1) 0.1029(1) 0.2679(2) 0.027(1)
C10 0.1215(1) 0.2421(1) 0.4725(2) 0.028(1)
C10a 0.0476(1) 0.3296(1) 0.3781(2) 0.029(1)
C11 0.3255(1) 0.2270(1) 0.3592(2) 0.029(1)
C12 0.2842(1) 0.2995(1) 0.5147(2) 0.030(1)
C13 0.4819(2) 0.2181(2) 0.3780(2) 0.035(1)
C14 0.6612(2) 0.0938(3) 0.4512(3) 0.068(1)
C15 0.3923(2) 0.3334(1) 0.6814(2) 0.036(1)
C16 0.4328(3) 0.3068(3) 0.9466(3) 0.072(1)
H2 0.0919 -0.2021 -0.0114 0.046
H3 -0.0908 -0.1966 0.1187 0.047
H4 -0.0907 -0.0007 0.3368 0.039
H5 -0.1657 0.2954 0.3725 0.043
H6 -0.2392 0.4392 0.2163 0.049
H7 -0.0725 0.5513 0.1265 0.052
H8 0.1735 0.5234 0.1925 0.046
H9 0.3757 0.4452 0.4242 0.038
H10 0.0903 0.2401 0.5687 0.034
H14a 0.6738 0.0161 0.4894 0.081
H14b 0.6801 0.0756 0.3438 0.081
H14c 0.7291 0.1742 0.5332 0.081
H16a 0.3793 0.2715 1.0096 0.086
H16b 0.5123 0.2582 0.9354 0.086
H16c 0.4721 0.4032 1.0057 0.086

loop_
_geom_angle_atom_site_label_1
_geom_angle_atom_site_label_2
_geom_angle_atom_site_label_3
_geom_angle
_geom_angle_publ_flag
C13 O1 C14 115.80(10) no
C15 O3 C16 116.9(2) no
Cl1 C1 C2 118.20(10) no
Cl1 C1 C9a 121.00(10) no
C2 C1 C9a 120.80(10) no
C1 C2 C3 119.40(10) no
C2 C3 C4 121.00(10) no
C3 C4 C4a 118.80(10) no
C4 C4a C9a 121.40(10) no
C4 C4a C10 128.80(10) no
C9a C4a C10 109.70(10) no
C6 C5 C10a 118.40(10) no
C5 C6 C7 121.00(10) no
C6 C7 C8 120.70(10) no
C7 C8 C8a 118.30(10) no
C8 C8a C9 128.40(10) no
C8 C8a C10a 120.80(10) no
C9 C8a C10a 110.60(10) no
C8a C9 C11 121.20(10) no
C8a C9 C12 106.10(10) no
C11 C9 C12 60.50(10) no
C1 C9a C4a 118.60(10) no
C1 C9a C11 130.40(10) no
C4a C9a C11 110.80(10) no
C4a C10 C10a 105.30(10) no
C4a C10 C12 103.10(10) no
C10a C10 C12 102.80(10) no
C5 C10a C8a 120.80(10) no
C5 C10a C10 129.20(10) no
C8a C10a C10 109.90(10) no
C9 C11 C9a 123.30(10) no
C9 C11 C12 59.10(10) no
C9 C11 C13 114.30(10) no
C9a C11 C12 105.00(10) no
C9a C11 C13 119.80(10) no
C12 C11 C13 118.60(10) no
C9 C12 C10 105.90(10) no
C9 C12 C11 60.40(10) no
C9 C12 C15 124.10(10) no
C10 C12 C11 105.20(10) no
C10 C12 C15 124.50(10) no
C11 C12 C15 118.90(10) no
O1 C13 O2 124.70(10) no
O1 C13 C11 110.00(10) no
O2 C13 C11 125.30(10) no
O3 C15 O4 124.70(10) no
O3 C15 C12 110.90(10) no
O4 C15 C12 124.40(10) no
C1 C2 H2 120 no
C3 C2 H2 120 no
C2 C3 H3 120 no
C4 C3 H3 120 no
C3 C4 H4 121 no
C4a C4 H4 121 no
C6 C5 H5 121 no
C10a C5 H5 121 no
C5 C6 H6 120 no
C7 C6 H6 120 no
C6 C7 H7 120 no
C8 C7 H7 120 no
C7 C8 H8 121 no
C8a C8 H8 121 no
C8a C9 H9 118 no
C11 C9 H9 118 no
C12 C9 H9 118 no
C4a C10 H10 115 no
C10a C10 H10 115 no
C12 C10 H10 115 no
O1 C14 H14a 109.5 no
O1 C14 H14b 109.5 no
O1 C14 H14c 109.5 no
H14a C14 H14b 109.5 no
H14a C14 H14c 109.5 no
H14b C14 H14c 109.5 no
O3 C16 H16a 109.5 no
O3 C16 H16b 109.5 no
O3 C16 H16c 109.5 no
H16a C16 H16b 109.5 no
H16a C16 H16c 109.5 no
H16b C16 H16c 109.5 no

loop_
_geom_bond_atom_site_label_1
_geom_bond_atom_site_label_2
_geom_bond_distance
_geom_bond_publ_flag
Cl1 C1 1.738(2) no
O1 C13 1.332(2) no
O1 C14 1.444(2) no
O2 C13 1.198(3) no
O3 C15 1.333(2) no
O3 C16 1.453(2) no
O4 C15 1.197(2) no
C1 C2 1.394(2) no
C1 C9a 1.383(2) no
C2 C3 1.381(2) no
C3 C4 1.389(2) no
C4 C4a 1.384(2) no
C4a C9a 1.397(2) no
C4a C10 1.519(2) no
C5 C6 1.391(2) no
C5 C10a 1.382(2) no
C6 C7 1.387(3) no
C7 C8 1.395(2) no
C8 C8a 1.385(2) no
C8a C9 1.482(2) no
C8a C10a 1.398(2) no
C9 C11 1.536(2) no
C9 C12 1.514(2) no
C9a C11 1.495(2) no
C10 C10a 1.527(2) no
C10 C12 1.549(2) no
C11 C12 1.537(2) no
C11 C13 1.506(2) no
C12 C15 1.485(2) no
C2 H2 0.98 no
C3 H3 0.98 no
C4 H4 0.98 no
C5 H5 0.98 no
C6 H6 0.98 no
C7 H7 0.98 no
C8 H8 0.98 no
C9 H9 0.98 no
C10 H10 0.98 no
C14 H14a 0.98 no
C14 H14b 0.98 no
C14 H14c 0.98 no
C16 H16a 0.98 no
C16 H16b 0.98 no
C16 H16c 0.98 no
